data_1574459
loop_
_publ_author_name
'Metherall, Jessica P.'
'Corner, Philip A.'
'McCabe, James F.'
'Probert, Michael R.'
'Hall, Michael J.'

_publ_section_title
;
 High-throughput encapsulated nanodroplet screening for accelerated
 co-crystal discovery
;
_journal_issue 22
_journal_name_full 'Chemical Science'
_journal_page_first 9843
_journal_page_last 9853
_journal_paper_doi 10.1039/D4SC07556K
_journal_volume 16
_journal_year 2025
_chemical_formula_moiety 'C8 H8 O5, 1.5(H2 O), C10 H8 N2'
_chemical_formula_sum 'C18 H19 N2 O6.5'
_chemical_formula_weight 367.35
_chemical_name_systematic '4,4'-bipyridine_methyl gallate_H2O'
_space_group_crystal_system triclinic
_space_group_IT_number 2
_space_group_name_Hall '-P 1'
_space_group_name_H-M_alt 'P -1'
_atom_sites_solution_hydrogens mixed
_atom_sites_solution_primary dual
_audit_block_doi 10.5517/ccdc.csd.cc2kmbq8
_audit_creation_date 2024-07-15
_audit_creation_method
;
Olex2 1.5
(compiled 2024.02.16 svn.r378c4104 for OlexSys, GUI svn.r6928)
;
_audit_update_record
;
2024-07-18 deposited with the CCDC.	2025-04-22 downloaded from the CCDC.
;
_cell_angle_alpha 99.092(2)
_cell_angle_beta 97.390(2)
_cell_angle_gamma 105.510(2)
_cell_formula_units_Z 4
_cell_length_a 9.5205(2)
_cell_length_b 12.1056(3)
_cell_length_c 16.1549(3)
_cell_measurement_reflns_used 11482
_cell_measurement_temperature 149.99(10)
_cell_measurement_theta_max 76.0640
_cell_measurement_theta_min 2.8000
_cell_volume 1742.73(7)
_computing_cell_refinement 'CrysAlisPro 1.171.42.90a (Rigaku OD, 2023)'
_computing_data_collection 'CrysAlisPro 1.171.42.90a (Rigaku OD, 2023)'
_computing_data_reduction 'CrysAlisPro 1.171.42.90a (Rigaku OD, 2023)'
_computing_molecular_graphics 'Olex2 1.5 (Dolomanov et al., 2009)'
_computing_publication_material 'Olex2 1.5 (Dolomanov et al., 2009)'
_computing_structure_refinement 'SHELXL 2018/3 (Sheldrick, 2015)'
_computing_structure_solution 'SHELXT 2018/2 (Sheldrick, 2018)'
_diffrn_ambient_environment N~2~
_diffrn_ambient_temperature 149.99(10)
_diffrn_detector 'Hybrid Pixel Array Detector'
_diffrn_detector_area_resol_mean 10.0000
_diffrn_detector_type 'HyPix-Arc 100'
_diffrn_measured_fraction_theta_full 0.992
_diffrn_measured_fraction_theta_max 0.944
_diffrn_measurement_details
;
List of Runs (angles in degrees, time in seconds):

  # Type    Start    End  Width  t~exp~   \w     \q     \k     \f   Frames
#--------------------------------------------------------------------------
  1  \w    -36.00  -4.00   0.50    1.32    --  -43.81 109.00 101.00   64
  2  \w     32.00  77.00   0.50    1.32    --   44.81-109.00   6.00   90
  3  \w    -65.00 -40.00   0.50    1.32    --  -88.13 109.00 101.00   50
  4  \w   -144.00-111.00   0.50    1.32    --  -88.13-109.00   6.00   66
  5  \w    129.00 155.00   0.50    1.32    --  100.88 109.00 101.00   52
  6  \w     60.00  85.00   0.50    1.32    --  100.88-109.00   6.00   50
  7  \w     40.00  65.00   0.50    1.32    --  109.87-109.00   6.00   50
  8  \w    130.00 155.00   0.50    1.32    --  109.87 109.00 101.00   50
  9  \w   -121.00 -94.00   0.50    1.32    --  -43.81 -38.00 120.00   54
 10  \w    -66.00 -25.00   0.50    1.32    --  -43.81  77.00 120.00   82
 11  \w   -124.00 -91.00   0.50    1.32    --  -43.81 -38.00   0.00   66
 12  \w     -3.00  36.00   0.50    1.32    --  -43.81  38.00 150.00   78
 13  \w      0.00  28.00   0.50    1.32    --  -43.81  38.00 -30.00   56
 14  \w    -11.00  37.00   0.50    1.32    --  -43.81  38.00 120.00   96
 15  \w    -61.00 -33.00   0.50    1.32    --  -43.81 -38.00 120.00   56
 16  \w    -85.00 -29.00   0.50    1.32    --  -43.81 -38.00   0.00  112
 17  \w    -31.00  46.00   0.50    1.32    --   44.81 -57.00 -30.00  154
 18  \w     45.00  90.00   0.50    1.32    --   44.81-125.00-150.00   90
 19  \w    -44.00 -19.00   0.50    1.32    --  -88.13  61.00 120.00   50
 20  \w    -65.00 -28.00   0.50    1.32    --  -88.13  77.00  60.00   74
 21  \w   -164.00 -87.00   0.50    1.32    --  -88.13 -61.00-150.00  154
 22  \w    -44.00 -13.00   0.50    1.32    --  -88.13  61.00-150.00   62
 23  \w   -162.00 -89.00   0.50    1.32    --  -88.13 -61.00  90.00  146
 24  \w   -154.00-102.00   0.50    1.32    --  -88.13 -77.00 150.00  104
 25  \w     33.00  93.00   0.50    1.32    --  100.88 -95.00 -90.00  120
 26  \w     98.00 124.00   0.50    1.32    --  100.88  30.00 120.00   52
 27  \w     32.00  93.00   0.50    1.32    --  100.88 -95.00  30.00  122
 28  \w     30.00  55.00   0.50    1.32    --  100.88 -61.00  30.00   50
 29  \w     25.00  53.00   0.50    1.32    --  100.88 -61.00 -60.00   56
 30  \w     36.00  93.00   0.50    1.32    --  100.88 -95.00 120.00  114
 31  \w    124.00 149.00   0.50    1.32    --  100.88  77.00 -30.00   50
 32  \w    125.00 164.00   0.50    1.32    --  100.88  77.00   0.00   78
 33  \w    145.00 171.00   0.50    1.32    --  100.88  30.00 120.00   52
 34  \w     29.00  90.00   0.50    1.32    --  100.88 -95.00-150.00  122
 35  \w     68.00  93.00   0.50    1.32    --  109.87 -95.00  60.00   50
 36  \w     43.00  93.00   0.50    1.32    --  109.87 -95.00 -30.00  100
 37  \w     74.00 138.00   0.50    1.32    --  109.87  15.00-180.00  128
 38  \w     93.00 171.00   0.50    1.32    --  109.87  30.00  60.00  156
 39  \w     46.00  92.00   0.50    1.32    --  109.87 -95.00-120.00   92
 40  \w     38.00  93.00   0.50    1.32    --  109.87 -95.00-180.00  110
 41  \w     93.00 123.00   0.50    1.32    --  109.87  30.00  30.00   60
 42  \w     35.00  70.00   0.50    1.32    --  109.87-125.00 -30.00   70
 43  \w     41.00  66.00   0.50    1.32    --  109.87 -77.00  60.00   50
 44  \w     64.00  89.00   0.50    1.32    --  109.87 -95.00  90.00   50
 45  \w     43.00  91.00   0.50    1.32    --  109.87 -95.00 150.00   96
;
_diffrn_measurement_device 'four-circle diffractometer'
_diffrn_measurement_device_type 'XtaLAB Synergy, Dualflex, HyPix-Arc 100'
_diffrn_measurement_method '\w scans'
_diffrn_orient_matrix_type 'CrysAlisPro convention (1999,Acta A55,543-557)'
_diffrn_orient_matrix_UB_11 -0.1034401000
_diffrn_orient_matrix_UB_12 0.0399166000
_diffrn_orient_matrix_UB_13 0.0561956000
_diffrn_orient_matrix_UB_21 0.1270208000
_diffrn_orient_matrix_UB_22 0.0393873000
_diffrn_orient_matrix_UB_23 0.0775782000
_diffrn_orient_matrix_UB_31 0.0480286000
_diffrn_orient_matrix_UB_32 0.1226167000
_diffrn_orient_matrix_UB_33 -0.0214777000
_diffrn_radiation_monochromator mirror
_diffrn_radiation_probe x-ray
_diffrn_radiation_type 'Cu K\a'
_diffrn_radiation_wavelength 1.54184
_diffrn_reflns_av_R_equivalents 0.0237
_diffrn_reflns_av_unetI/netI 0.0292
_diffrn_reflns_Laue_measured_fraction_full 0.992
_diffrn_reflns_Laue_measured_fraction_max 0.944
_diffrn_reflns_limit_h_max 11
_diffrn_reflns_limit_h_min -12
_diffrn_reflns_limit_k_max 15
_diffrn_reflns_limit_k_min -12
_diffrn_reflns_limit_l_max 19
_diffrn_reflns_limit_l_min -20
_diffrn_reflns_number 19549
_diffrn_reflns_point_group_measured_fraction_full 0.992
_diffrn_reflns_point_group_measured_fraction_max 0.944
_diffrn_reflns_theta_full 67.684
_diffrn_reflns_theta_max 76.378
_diffrn_reflns_theta_min 2.816
_diffrn_source 'micro-focus sealed X-ray tube'
_diffrn_source_target Cu
_diffrn_source_type 'PhotonJet (Cu) X-ray Source'
_exptl_absorpt_coefficient_mu 0.907
_exptl_absorpt_correction_T_max 1.00000
_exptl_absorpt_correction_T_min 0.87248
_exptl_absorpt_correction_type multi-scan
_exptl_absorpt_process_details
;
CrysAlisPro 1.171.42.90a (Rigaku Oxford Diffraction, 2023)
Empirical absorption correction using spherical harmonics,
implemented in SCALE3 ABSPACK scaling algorithm.
;
_exptl_crystal_colour 'clear light colourless'
_exptl_crystal_colour_lustre clear
_exptl_crystal_colour_modifier light
_exptl_crystal_colour_primary colourless
_exptl_crystal_density_diffrn 1.400
_exptl_crystal_description block
_exptl_crystal_F_000 772
_exptl_crystal_preparation
;
Crystallised from a saturated solution of 4,4'-bipyridine
and methyl gallate (1:1) in MeOH.
;
_exptl_crystal_recrystallization_method 'High-throughput screening via the ENaCt protocol using SPT Labtech mosquito'
_exptl_crystal_size_max 0.22
_exptl_crystal_size_mid 0.16
_exptl_crystal_size_min 0.047
_refine_diff_density_max 0.206
_refine_diff_density_min -0.188
_refine_diff_density_rms 0.042
_refine_ls_extinction_method none
_refine_ls_goodness_of_fit_ref 1.044
_refine_ls_hydrogen_treatment mixed
_refine_ls_matrix_type full
_refine_ls_number_parameters 516
_refine_ls_number_reflns 6898
_refine_ls_number_restraints 361
_refine_ls_restrained_S_all 1.018
_refine_ls_R_factor_all 0.0491
_refine_ls_R_factor_gt 0.0385
_refine_ls_shift/su_max 0.001
_refine_ls_shift/su_mean 0.000
_refine_ls_structure_factor_coef Fsqd
_refine_ls_weighting_details 'w=1/[\s^2^(Fo^2^)+(0.0645P)^2^+0.2163P] where P=(Fo^2^+2Fc^2^)/3'
_refine_ls_weighting_scheme calc
_refine_ls_wR_factor_gt 0.1051
_refine_ls_wR_factor_ref 0.1126
_reflns_Friedel_coverage 0.000
_reflns_number_gt 5569
_reflns_number_total 6898
_reflns_threshold_expression 'I > 2\s(I)'
_cod_data_source_file d4sc07556k2.cif
_cod_data_source_block 44-bipyridine_methylgallate_h2o
_cod_depositor_comments
;

2025-05-14
Z value and formula fixed to values more according to usual
chemical conventions.                 miguel

 Adding full bibliography for 1574434--1574463.cif.
;
_cod_original_formula_moiety '2(C8 H8 O5), 3(H2 O), 2(C10 H8 N2)'
_cod_original_formula_sum 'C36 H38 N4 O13'
_cod_original_formula_units_Z 2
_cod_original_formula_weight 734.70
_cod_database_code 1574459
_shelx_shelxl_version_number 2018/3
_chemical_oxdiff_formula 'C H N O'
_shelx_space_group_comment
;
The symmetry employed for this shelxl refinement is uniquely defined
by the following loop, which should always be used as a source of
symmetry information in preference to the above space-group names.
They are only intended as comments.
;
_shelx_estimated_absorpt_t_max 0.959
_shelx_estimated_absorpt_t_min 0.825
_olex2_refinement_description
;
1. Fixed Uiso
 At 1.2 times of:
  All C(H) groups, All O(H) groups, All O(H,H) groups
 At 1.5 times of:
  All C(H,H,H) groups
2. Restrained distances
 H1Ba-H5A_$1
 2.2 with sigma of 0.04
3. Rigid body (RIGU) restrains
 All non-hydrogen atoms
 with sigma for 1-2 distances of 0.004 and sigma for 1-3 distances of 0.004
4.a Aromatic/amide H refined with riding coordinates:
 C2A(H2A), C2C(H2C), C2F(H2F), C2G(H2G), C3C(H3C), C3G(H3G), C4C(H4C),
 C4G(H4G), C5C(H5C), C5G(H5G), C6A(H6A), C6F(H6F), C7C(H7C), C7G(H7G), C8C(H8C),
  C8G(H8G), C9C(H9C), C9G(H9G), C10C(H10C), C10G(H10G)
4.b Idealised Me refined as rotating group:
 C8A(H8Aa,H8Ab,H8Ac), C8F(H8Fa,H8Fb,H8Fc)
;
_olex2_exptl_crystal_mounting_method
;
Crystal mounted using inert oil from the encapsulation
 crystallisation technique onto a MiTeGen Kapton 
micromount.
;
_olex2_submission_original_sample_id '4,4'-bipyridine_methyl gallate_H2O'
_olex2_submission_special_instructions 'No special instructions were received'
_oxdiff_exptl_absorpt_empirical_details
;
Empirical correction (ABSPACK) includes:
- Absorption correction using spherical harmonics
- Frame scaling
;
_oxdiff_exptl_absorpt_empirical_full_max 1.433
_oxdiff_exptl_absorpt_empirical_full_min 0.773

loop_
_space_group_symop_operation_xyz
'x, y, z'
'-x, -y, -z'

loop_
_atom_site_label
_atom_site_type_symbol
_atom_site_fract_x
_atom_site_fract_y
_atom_site_fract_z
_atom_site_U_iso_or_equiv
_atom_site_adp_type
_atom_site_occupancy
_atom_site_site_symmetry_order
_atom_site_calc_flag
_atom_site_refinement_flags_posn
_atom_site_refinement_flags_adp
_atom_site_refinement_flags_occupancy
_atom_site_disorder_assembly
_atom_site_disorder_group
O1A O 0.71312(10) 0.04972(10) 0.16924(6) 0.0384(2) Uani 1 1 d . . . . .
O1B O 0.39571(12) 0.22147(11) 0.08049(7) 0.0450(3) Uani 1 1 d . . . . .
H1BA H 0.482(2) 0.2770(17) 0.0809(12) 0.054 Uiso 1 1 d D U . . .
O5A O 1.36847(11) 0.28307(11) 0.23895(7) 0.0482(3) Uani 1 1 d . . . . .
H5A H 1.371(2) 0.2619(17) 0.1857(13) 0.058 Uiso 1 1 d . U . . .
H1BB H 0.337(2) 0.2164(17) 0.0349(14) 0.058 Uiso 1 1 d . U . . .
O1D O 0.81508(11) 0.03854(10) 0.45785(7) 0.0393(2) Uani 1 1 d . . . . .
H1DA H 0.800(2) 0.0438(15) 0.5101(13) 0.047 Uiso 1 1 d . U . . .
O3A O 1.07732(10) 0.16959(9) 0.44194(6) 0.0341(2) Uani 1 1 d . . . . .
H3A H 0.994(2) 0.1272(15) 0.4456(11) 0.041 Uiso 1 1 d . U . . .
H1DB H 0.7799(19) -0.0364(16) 0.4378(11) 0.041 Uiso 1 1 d . U . . .
O1E O 0.31008(11) 0.20755(9) 0.58294(6) 0.0361(2) Uani 1 1 d . . . . .
H1EA H 0.408(2) 0.2483(15) 0.5880(11) 0.043 Uiso 1 1 d . U . . .
O5F O 1.28041(12) 0.25406(12) 0.74428(7) 0.0587(4) Uani 1 1 d . . . . .
H5F H 1.273(2) 0.2412(19) 0.6901(15) 0.070 Uiso 1 1 d . U . . .
H1EB H 0.268(2) 0.2153(19) 0.5368(15) 0.070 Uiso 1 1 d . U . . .
O1F O 0.63357(10) 0.02362(10) 0.72965(6) 0.0416(3) Uani 1 1 d . . . . .
O2A O 0.84274(10) 0.08200(8) 0.06515(6) 0.0345(2) Uani 1 1 d . . . . .
O3F O 1.06463(11) 0.15906(9) 0.97696(6) 0.0348(2) Uani 1 1 d . . . . .
H3F H 0.9845(19) 0.1246(14) 0.9966(11) 0.042 Uiso 1 1 d . U . . .
O2F O 0.73615(11) 0.04295(9) 0.61458(6) 0.0408(2) Uani 1 1 d . . . . .
O4A O 1.33804(11) 0.27332(9) 0.40358(6) 0.0372(2) Uani 1 1 d . . . . .
H4A H 1.413(2) 0.3069(15) 0.3858(12) 0.045 Uiso 1 1 d . U . . .
O4F O 1.29527(11) 0.25649(10) 0.91321(6) 0.0438(3) Uani 1 1 d . . . . .
H4F H 1.366(2) 0.2916(16) 0.8864(12) 0.053 Uiso 1 1 d . U . . .
N1C N -0.37829(13) 0.39388(11) 0.38478(8) 0.0390(3) Uani 1 1 d . . . . .
N1G N 0.55046(13) 0.37422(12) 0.87575(8) 0.0421(3) Uani 1 1 d . . . . .
N2C N 0.38992(13) 0.66831(12) 0.39805(8) 0.0418(3) Uani 1 1 d . . . . .
N2G N 1.32325(14) 0.62382(14) 0.90194(9) 0.0494(3) Uani 1 1 d . . . . .
C1A C 0.96962(14) 0.13569(11) 0.21046(8) 0.0281(3) Uani 1 1 d . . . . .
C1C C -0.07610(14) 0.50425(11) 0.38705(8) 0.0308(3) Uani 1 1 d . . . . .
C1F C 0.89284(14) 0.10273(11) 0.75092(8) 0.0298(3) Uani 1 1 d . . . . .
C1G C 0.85333(15) 0.47602(12) 0.87910(9) 0.0327(3) Uani 1 1 d . . . . .
C2A C 0.95778(14) 0.12973(11) 0.29494(8) 0.0282(3) Uani 1 1 d . . . . .
H2A H 0.864315 0.094692 0.308903 0.034 Uiso 1 1 calc R U . . .
C2C C -0.15911(15) 0.55546(13) 0.43734(9) 0.0360(3) Uani 1 1 d . . . . .
H2C H -0.114310 0.629897 0.473760 0.043 Uiso 1 1 calc R U . . .
C2F C 0.90470(14) 0.10320(11) 0.83788(8) 0.0297(3) Uani 1 1 d . . . . .
H2F H 0.819918 0.068982 0.860562 0.036 Uiso 1 1 calc R U . . .
C2G C 0.76809(15) 0.53869(13) 0.91751(9) 0.0353(3) Uani 1 1 d . . . . .
H2G H 0.811583 0.618089 0.945632 0.042 Uiso 1 1 calc R U . . .
C3A C 1.08218(14) 0.17485(11) 0.35847(8) 0.0286(3) Uani 1 1 d . . . . .
C3C C -0.30687(15) 0.49795(13) 0.43428(10) 0.0381(3) Uani 1 1 d . . . . .
H3C H -0.360532 0.534877 0.469575 0.046 Uiso 1 1 calc R U . . .
C3F C 1.04114(14) 0.15398(11) 0.89103(8) 0.0297(3) Uani 1 1 d . . . . .
C3G C 0.61956(15) 0.48459(13) 0.91449(10) 0.0391(3) Uani 1 1 d . . . . .
H3G H 0.563496 0.528777 0.941657 0.047 Uiso 1 1 calc R U . . .
C4A C 1.22025(14) 0.22828(11) 0.33914(8) 0.0297(3) Uani 1 1 d . . . . .
C4C C -0.29931(17) 0.34524(14) 0.33576(11) 0.0457(4) Uani 1 1 d . . . . .
H4C H -0.348062 0.271613 0.299053 0.055 Uiso 1 1 calc R U . . .
C4F C 1.16586(15) 0.20521(12) 0.85820(9) 0.0340(3) Uani 1 1 d . . . . .
C4G C 0.63110(19) 0.31488(14) 0.83633(11) 0.0500(4) Uani 1 1 d . . . . .
H4G H 0.583233 0.236777 0.806538 0.060 Uiso 1 1 calc R U . . .
C5A C 1.23113(14) 0.23215(12) 0.25399(9) 0.0332(3) Uani 1 1 d . . . . .
C5C C -0.15097(17) 0.39540(13) 0.33513(10) 0.0420(3) Uani 1 1 d . . . . .
H5C H -0.100261 0.355855 0.299450 0.050 Uiso 1 1 calc R U . . .
C5F C 1.15325(15) 0.20226(13) 0.77038(9) 0.0376(3) Uani 1 1 d . . . . .
C5G C 0.78039(18) 0.36134(13) 0.83671(11) 0.0460(4) Uani 1 1 d . . . . .
H5G H 0.833129 0.315324 0.808195 0.055 Uiso 1 1 calc R U . . .
C6A C 1.10684(14) 0.18721(12) 0.19028(8) 0.0322(3) Uani 1 1 d . . . . .
H6A H 1.115242 0.191535 0.132842 0.039 Uiso 1 1 calc R U . . .
C6C C 0.08434(14) 0.56183(12) 0.38934(8) 0.0316(3) Uani 1 1 d . . . . .
C6F C 1.01765(15) 0.15163(12) 0.71727(9) 0.0338(3) Uani 1 1 d . . . . .
H6F H 1.009220 0.150052 0.657823 0.041 Uiso 1 1 calc R U . . .
C6G C 1.01532(15) 0.52777(12) 0.88548(9) 0.0335(3) Uani 1 1 d . . . . .
C7A C 0.83990(14) 0.08730(11) 0.14052(8) 0.0287(3) Uani 1 1 d . . . . .
C7C C 0.17082(16) 0.50605(14) 0.34525(10) 0.0392(3) Uani 1 1 d . . . . .
H7C H 0.127155 0.430025 0.310887 0.047 Uiso 1 1 calc R U . . .
C7F C 0.75056(14) 0.05346(12) 0.69114(9) 0.0315(3) Uani 1 1 d . . . . .
C7G C 1.09932(17) 0.47222(16) 0.83925(10) 0.0470(4) Uani 1 1 d . . . . .
H7G H 1.052736 0.399867 0.800548 0.056 Uiso 1 1 calc R U . . .
C8A C 0.58041(15) 0.00125(15) 0.10489(9) 0.0420(4) Uani 1 1 d . . . . .
H8AA H 0.595221 -0.059052 0.061627 0.063 Uiso 1 1 calc R U . . .
H8AB H 0.559254 0.063551 0.078003 0.063 Uiso 1 1 calc R U . . .
H8AC H 0.496869 -0.033589 0.131469 0.063 Uiso 1 1 calc R U . . .
C8C C 0.31998(17) 0.56103(15) 0.35136(10) 0.0439(4) Uani 1 1 d . . . . .
H8C H 0.376197 0.520561 0.320761 0.053 Uiso 1 1 calc R U . . .
C8F C 0.49245(16) -0.02136(18) 0.67180(11) 0.0542(5) Uani 1 1 d . . . . .
H8FA H 0.490874 -0.092696 0.632884 0.081 Uiso 1 1 calc R U . . .
H8FB H 0.478736 0.037557 0.638877 0.081 Uiso 1 1 calc R U . . .
H8FC H 0.412301 -0.039343 0.704525 0.081 Uiso 1 1 calc R U . . .
C8G C 1.25039(18) 0.52220(19) 0.84959(11) 0.0559(5) Uani 1 1 d . . . . .
H8G H 1.305353 0.482010 0.817685 0.067 Uiso 1 1 calc R U . . .
C9C C 0.30676(16) 0.72209(14) 0.43986(10) 0.0417(3) Uani 1 1 d . . . . .
H9C H 0.353418 0.798328 0.473304 0.050 Uiso 1 1 calc R U . . .
C9G C 1.24296(17) 0.67794(15) 0.94588(12) 0.0491(4) Uani 1 1 d . . . . .
H9G H 1.292603 0.750937 0.983184 0.059 Uiso 1 1 calc R U . . .
C10C C 0.15691(16) 0.67374(13) 0.43752(10) 0.0392(3) Uani 1 1 d . . . . .
H10C H 0.103588 0.716551 0.468605 0.047 Uiso 1 1 calc R U . . .
C10G C 1.09179(16) 0.63386(13) 0.94019(12) 0.0455(4) Uani 1 1 d . . . . .
H10G H 1.040177 0.675736 0.973470 0.055 Uiso 1 1 calc R U . . .

loop_
_atom_site_aniso_label
_atom_site_aniso_U_11
_atom_site_aniso_U_22
_atom_site_aniso_U_33
_atom_site_aniso_U_23
_atom_site_aniso_U_13
_atom_site_aniso_U_12
O1A 0.0228(4) 0.0601(6) 0.0277(5) 0.0110(4) 0.0030(4) 0.0038(4)
O1B 0.0313(5) 0.0641(7) 0.0356(6) 0.0067(5) 0.0052(4) 0.0097(5)
O5A 0.0280(5) 0.0721(8) 0.0285(5) 0.0073(5) 0.0056(4) -0.0106(5)
O1D 0.0373(5) 0.0448(6) 0.0308(5) 0.0079(5) 0.0112(4) 0.0013(4)
O3A 0.0271(5) 0.0462(6) 0.0238(5) 0.0079(4) 0.0047(4) 0.0014(4)
O1E 0.0281(5) 0.0480(6) 0.0278(5) 0.0091(4) 0.0042(4) 0.0033(4)
O5F 0.0358(6) 0.0894(9) 0.0268(5) 0.0025(6) 0.0096(5) -0.0185(6)
O1F 0.0252(5) 0.0642(7) 0.0301(5) 0.0087(5) 0.0062(4) 0.0044(4)
O2A 0.0303(5) 0.0437(5) 0.0252(5) 0.0074(4) 0.0039(4) 0.0037(4)
O3F 0.0304(5) 0.0454(6) 0.0252(5) 0.0063(4) 0.0078(4) 0.0048(4)
O2F 0.0337(5) 0.0567(6) 0.0275(5) 0.0080(4) 0.0056(4) 0.0057(4)
O4A 0.0265(5) 0.0487(6) 0.0273(5) 0.0059(4) 0.0026(4) -0.0023(4)
O4F 0.0290(5) 0.0612(7) 0.0277(5) 0.0031(5) 0.0057(4) -0.0064(5)
N1C 0.0296(6) 0.0472(7) 0.0341(6) 0.0085(5) 0.0037(5) 0.0019(5)
N1G 0.0320(6) 0.0509(8) 0.0349(7) 0.0069(5) 0.0063(5) -0.0011(5)
N2C 0.0306(6) 0.0550(8) 0.0382(7) 0.0145(6) 0.0067(5) 0.0067(5)
N2G 0.0280(6) 0.0775(10) 0.0500(8) 0.0285(7) 0.0122(6) 0.0163(6)
C1A 0.0266(6) 0.0312(7) 0.0253(6) 0.0056(5) 0.0039(5) 0.0071(5)
C1C 0.0289(6) 0.0323(7) 0.0300(7) 0.0095(5) 0.0033(5) 0.0061(5)
C1F 0.0290(6) 0.0301(6) 0.0291(7) 0.0036(5) 0.0069(5) 0.0073(5)
C1G 0.0307(7) 0.0348(7) 0.0347(7) 0.0114(6) 0.0093(5) 0.0089(5)
C2A 0.0243(6) 0.0317(7) 0.0283(6) 0.0072(5) 0.0066(5) 0.0062(5)
C2C 0.0299(7) 0.0370(7) 0.0368(7) 0.0038(6) 0.0041(6) 0.0056(5)
C2F 0.0277(6) 0.0322(7) 0.0297(7) 0.0063(5) 0.0098(5) 0.0076(5)
C2G 0.0281(6) 0.0362(7) 0.0390(8) 0.0049(6) 0.0069(6) 0.0061(5)
C3A 0.0293(6) 0.0305(7) 0.0255(6) 0.0061(5) 0.0062(5) 0.0072(5)
C3C 0.0294(7) 0.0457(8) 0.0368(8) 0.0067(6) 0.0056(6) 0.0080(6)
C3F 0.0308(6) 0.0319(7) 0.0256(6) 0.0035(5) 0.0086(5) 0.0076(5)
C3G 0.0286(7) 0.0471(8) 0.0387(8) 0.0055(6) 0.0078(6) 0.0073(6)
C4A 0.0256(6) 0.0314(7) 0.0269(6) 0.0029(5) 0.0013(5) 0.0029(5)
C4C 0.0399(8) 0.0409(8) 0.0453(9) 0.0004(7) 0.0077(7) -0.0018(6)
C4F 0.0286(6) 0.0399(7) 0.0273(7) 0.0014(6) 0.0053(5) 0.0024(5)
C4G 0.0495(9) 0.0407(8) 0.0486(9) 0.0001(7) 0.0165(8) -0.0039(7)
C5A 0.0271(6) 0.0372(7) 0.0301(7) 0.0062(5) 0.0071(5) 0.0004(5)
C5C 0.0385(8) 0.0377(8) 0.0446(9) 0.0005(6) 0.0130(6) 0.0043(6)
C5F 0.0314(7) 0.0443(8) 0.0299(7) 0.0032(6) 0.0104(6) -0.0010(6)
C5G 0.0471(9) 0.0371(8) 0.0522(10) 0.0036(7) 0.0205(7) 0.0071(6)
C6A 0.0296(6) 0.0381(7) 0.0254(6) 0.0069(5) 0.0057(5) 0.0035(5)
C6C 0.0291(6) 0.0362(7) 0.0298(7) 0.0110(5) 0.0044(5) 0.0080(5)
C6F 0.0337(7) 0.0383(7) 0.0247(6) 0.0032(5) 0.0082(5) 0.0033(5)
C6G 0.0300(7) 0.0387(7) 0.0366(7) 0.0156(6) 0.0089(5) 0.0122(6)
C7A 0.0263(6) 0.0322(7) 0.0270(6) 0.0074(5) 0.0058(5) 0.0063(5)
C7C 0.0335(7) 0.0445(8) 0.0368(8) 0.0040(6) 0.0056(6) 0.0095(6)
C7F 0.0292(6) 0.0342(7) 0.0308(7) 0.0067(5) 0.0088(5) 0.0070(5)
C7G 0.0353(7) 0.0684(11) 0.0384(8) 0.0041(7) 0.0056(6) 0.0215(7)
C8A 0.0258(7) 0.0614(10) 0.0320(7) 0.0103(7) 0.0006(6) 0.0033(6)
C8C 0.0340(7) 0.0598(10) 0.0372(8) 0.0065(7) 0.0090(6) 0.0133(7)
C8F 0.0262(7) 0.0870(13) 0.0385(9) 0.0092(8) 0.0037(6) 0.0013(7)
C8G 0.0330(8) 0.0979(14) 0.0386(9) 0.0057(9) 0.0068(7) 0.0268(9)
C9C 0.0329(7) 0.0411(8) 0.0460(9) 0.0100(7) 0.0046(6) 0.0032(6)
C9G 0.0302(7) 0.0449(9) 0.0723(12) 0.0194(8) 0.0089(7) 0.0068(6)
C10C 0.0315(7) 0.0371(8) 0.0468(9) 0.0066(6) 0.0078(6) 0.0074(6)
C10G 0.0307(7) 0.0369(8) 0.0706(11) 0.0114(7) 0.0149(7) 0.0099(6)

loop_
_atom_type_symbol
_atom_type_description
_atom_type_scat_dispersion_real
_atom_type_scat_dispersion_imag
_atom_type_scat_source
C C 0.0181 0.0091 'International Tables Vol C Tables 4.2.6.8 and 6.1.1.4'
H H 0.0000 0.0000 'International Tables Vol C Tables 4.2.6.8 and 6.1.1.4'
N N 0.0311 0.0180 'International Tables Vol C Tables 4.2.6.8 and 6.1.1.4'
O O 0.0492 0.0322 'International Tables Vol C Tables 4.2.6.8 and 6.1.1.4'

loop_
_citation_id
_citation_doi
_citation_year
1 10.26434/chemrxiv-2024-40s32 2024

loop_
_geom_angle_atom_site_label_1
_geom_angle_atom_site_label_2
_geom_angle_atom_site_label_3
_geom_angle
_geom_angle_site_symmetry_1
_geom_angle_site_symmetry_3
_geom_angle_publ_flag
C7A O1A C8A 115.96(10) . . ?
H1BA O1B H1BB 107.5(18) . . ?
C5A O5A H5A 109.4(13) . . ?
H1DA O1D H1DB 102.1(16) . . ?
C3A O3A H3A 109.3(12) . . ?
H1EA O1E H1EB 106.1(18) . . ?
C5F O5F H5F 113.2(15) . . ?
C7F O1F C8F 114.15(11) . . ?
C3F O3F H3F 114.2(11) . . ?
C4A O4A H4A 110.8(13) . . ?
C4F O4F H4F 110.8(12) . . ?
C3C N1C C4C 116.25(12) . . ?
C3G N1G C4G 116.87(12) . . ?
C9C N2C C8C 116.18(12) . . ?
C8G N2G C9G 116.79(13) . . ?
C2A C1A C7A 121.80(11) . . ?
C6A C1A C2A 119.79(12) . . ?
C6A C1A C7A 118.41(11) . . ?
C2C C1C C5C 116.14(12) . . ?
C2C C1C C6C 121.97(12) . . ?
C5C C1C C6C 121.88(12) . . ?
C2F C1F C6F 120.36(12) . . ?
C2F C1F C7F 122.41(11) . . ?
C6F C1F C7F 117.23(12) . . ?
C2G C1G C5G 116.82(13) . . ?
C2G C1G C6G 121.44(13) . . ?
C5G C1G C6G 121.71(13) . . ?
C1A C2A H2A 120.0 . . ?
C3A C2A C1A 120.05(11) . . ?
C3A C2A H2A 120.0 . . ?
C1C C2C H2C 120.0 . . ?
C3C C2C C1C 119.99(13) . . ?
C3C C2C H2C 120.0 . . ?
C1F C2F H2F 120.3 . . ?
C3F C2F C1F 119.50(11) . . ?
C3F C2F H2F 120.3 . . ?
C1G C2G H2G 120.3 . . ?
C3G C2G C1G 119.44(13) . . ?
C3G C2G H2G 120.3 . . ?
O3A C3A C2A 122.47(11) . . ?
O3A C3A C4A 116.85(11) . . ?
C2A C3A C4A 120.68(12) . . ?
N1C C3C C2C 123.85(14) . . ?
N1C C3C H3C 118.1 . . ?
C2C C3C H3C 118.1 . . ?
O3F C3F C2F 124.11(11) . . ?
O3F C3F C4F 115.37(12) . . ?
C2F C3F C4F 120.52(12) . . ?
N1G C3G C2G 123.81(14) . . ?
N1G C3G H3G 118.1 . . ?
C2G C3G H3G 118.1 . . ?
O4A C4A C3A 118.57(11) . . ?
O4A C4A C5A 122.72(11) . . ?
C3A C4A C5A 118.72(11) . . ?
N1C C4C H4C 118.0 . . ?
N1C C4C C5C 124.04(14) . . ?
C5C C4C H4C 118.0 . . ?
O4F C4F C3F 118.08(12) . . ?
O4F C4F C5F 122.42(12) . . ?
C3F C4F C5F 119.49(12) . . ?
N1G C4G H4G 118.3 . . ?
N1G C4G C5G 123.33(15) . . ?
C5G C4G H4G 118.3 . . ?
O5A C5A C4A 116.05(12) . . ?
O5A C5A C6A 123.22(12) . . ?
C6A C5A C4A 120.72(11) . . ?
C1C C5C H5C 120.1 . . ?
C4C C5C C1C 119.72(14) . . ?
C4C C5C H5C 120.1 . . ?
O5F C5F C4F 115.32(12) . . ?
O5F C5F C6F 124.53(13) . . ?
C6F C5F C4F 120.13(12) . . ?
C1G C5G H5G 120.2 . . ?
C4G C5G C1G 119.67(14) . . ?
C4G C5G H5G 120.2 . . ?
C1A C6A H6A 120.0 . . ?
C5A C6A C1A 120.02(12) . . ?
C5A C6A H6A 120.0 . . ?
C7C C6C C1C 122.01(12) . . ?
C7C C6C C10C 116.20(12) . . ?
C10C C6C C1C 121.76(12) . . ?
C1F C6F H6F 120.0 . . ?
C5F C6F C1F 119.98(12) . . ?
C5F C6F H6F 120.0 . . ?
C7G C6G C1G 122.25(14) . . ?
C7G C6G C10G 116.43(13) . . ?
C10G C6G C1G 121.31(12) . . ?
O1A C7A C1A 112.33(11) . . ?
O2A C7A O1A 121.90(12) . . ?
O2A C7A C1A 125.76(11) . . ?
C6C C7C H7C 119.9 . . ?
C8C C7C C6C 120.12(14) . . ?
C8C C7C H7C 119.9 . . ?
O1F C7F C1F 113.55(11) . . ?
O2F C7F O1F 121.52(12) . . ?
O2F C7F C1F 124.90(12) . . ?
C6G C7G H7G 120.0 . . ?
C8G C7G C6G 119.96(16) . . ?
C8G C7G H7G 120.0 . . ?
O1A C8A H8AA 109.5 . . ?
O1A C8A H8AB 109.5 . . ?
O1A C8A H8AC 109.5 . . ?
H8AA C8A H8AB 109.5 . . ?
H8AA C8A H8AC 109.5 . . ?
H8AB C8A H8AC 109.5 . . ?
N2C C8C C7C 123.68(14) . . ?
N2C C8C H8C 118.2 . . ?
C7C C8C H8C 118.2 . . ?
O1F C8F H8FA 109.5 . . ?
O1F C8F H8FB 109.5 . . ?
O1F C8F H8FC 109.5 . . ?
H8FA C8F H8FB 109.5 . . ?
H8FA C8F H8FC 109.5 . . ?
H8FB C8F H8FC 109.5 . . ?
N2G C8G C7G 123.47(15) . . ?
N2G C8G H8G 118.3 . . ?
C7G C8G H8G 118.3 . . ?
N2C C9C H9C 118.0 . . ?
N2C C9C C10C 124.08(14) . . ?
C10C C9C H9C 118.0 . . ?
N2G C9G H9G 118.2 . . ?
N2G C9G C10G 123.67(16) . . ?
C10G C9G H9G 118.2 . . ?
C6C C10C H10C 120.1 . . ?
C9C C10C C6C 119.73(14) . . ?
C9C C10C H10C 120.1 . . ?
C6G C10G H10G 120.2 . . ?
C9G C10G C6G 119.68(15) . . ?
C9G C10G H10G 120.2 . . ?

loop_
_geom_bond_atom_site_label_1
_geom_bond_atom_site_label_2
_geom_bond_distance
_geom_bond_site_symmetry_2
_geom_bond_publ_flag
O1A C7A 1.3402(15) . ?
O1A C8A 1.4471(16) . ?
O1B H1BA 0.91(2) . ?
O1B H1BB 0.85(2) . ?
O5A H5A 0.86(2) . ?
O5A C5A 1.3589(16) . ?
O1D H1DA 0.87(2) . ?
O1D H1DB 0.871(18) . ?
O3A H3A 0.838(18) . ?
O3A C3A 1.3660(15) . ?
O1E H1EA 0.920(19) . ?
O1E H1EB 0.83(2) . ?
O5F H5F 0.86(2) . ?
O5F C5F 1.3585(16) . ?
O1F C7F 1.3388(16) . ?
O1F C8F 1.4491(18) . ?
O2A C7A 1.2134(16) . ?
O3F H3F 0.889(18) . ?
O3F C3F 1.3662(16) . ?
O2F C7F 1.2090(16) . ?
O4A H4A 0.831(19) . ?
O4A C4A 1.3535(16) . ?
O4F H4F 0.90(2) . ?
O4F C4F 1.3520(16) . ?
N1C C3C 1.3314(19) . ?
N1C C4C 1.335(2) . ?
N1G C3G 1.330(2) . ?
N1G C4G 1.337(2) . ?
N2C C8C 1.341(2) . ?
N2C C9C 1.335(2) . ?
N2G C8G 1.332(2) . ?
N2G C9G 1.333(2) . ?
C1A C2A 1.3954(18) . ?
C1A C6A 1.3928(18) . ?
C1A C7A 1.4799(18) . ?
C1C C2C 1.392(2) . ?
C1C C5C 1.394(2) . ?
C1C C6C 1.4927(18) . ?
C1F C2F 1.3939(18) . ?
C1F C6F 1.3963(18) . ?
C1F C7F 1.4740(19) . ?
C1G C2G 1.3889(19) . ?
C1G C5G 1.393(2) . ?
C1G C6G 1.4845(18) . ?
C2A H2A 0.9500 . ?
C2A C3A 1.3850(18) . ?
C2C H2C 0.9500 . ?
C2C C3C 1.3833(19) . ?
C2F H2F 0.9500 . ?
C2F C3F 1.3863(18) . ?
C2G H2G 0.9500 . ?
C2G C3G 1.3812(19) . ?
C3A C4A 1.3994(17) . ?
C3C H3C 0.9500 . ?
C3F C4F 1.3957(18) . ?
C3G H3G 0.9500 . ?
C4A C5A 1.3999(18) . ?
C4C H4C 0.9500 . ?
C4C C5C 1.382(2) . ?
C4F C5F 1.4021(19) . ?
C4G H4G 0.9500 . ?
C4G C5G 1.381(2) . ?
C5A C6A 1.3859(19) . ?
C5C H5C 0.9500 . ?
C5F C6F 1.380(2) . ?
C5G H5G 0.9500 . ?
C6A H6A 0.9500 . ?
C6C C7C 1.392(2) . ?
C6C C10C 1.395(2) . ?
C6F H6F 0.9500 . ?
C6G C7G 1.390(2) . ?
C6G C10G 1.392(2) . ?
C7C H7C 0.9500 . ?
C7C C8C 1.381(2) . ?
C7G H7G 0.9500 . ?
C7G C8G 1.380(2) . ?
C8A H8AA 0.9800 . ?
C8A H8AB 0.9800 . ?
C8A H8AC 0.9800 . ?
C8C H8C 0.9500 . ?
C8F H8FA 0.9800 . ?
C8F H8FB 0.9800 . ?
C8F H8FC 0.9800 . ?
C8G H8G 0.9500 . ?
C9C H9C 0.9500 . ?
C9C C10C 1.383(2) . ?
C9G H9G 0.9500 . ?
C9G C10G 1.380(2) . ?
C10C H10C 0.9500 . ?
C10G H10G 0.9500 . ?

loop_
_geom_torsion_atom_site_label_1
_geom_torsion_atom_site_label_2
_geom_torsion_atom_site_label_3
_geom_torsion_atom_site_label_4
_geom_torsion
_geom_torsion_site_symmetry_1
_geom_torsion_site_symmetry_2
_geom_torsion_site_symmetry_3
_geom_torsion_site_symmetry_4
_geom_torsion_publ_flag
O5A C5A C6A C1A 179.69(13) . . . . ?
O3A C3A C4A O4A -1.56(18) . . . . ?
O3A C3A C4A C5A 177.95(12) . . . . ?
O5F C5F C6F C1F -178.68(14) . . . . ?
O3F C3F C4F O4F -1.41(19) . . . . ?
O3F C3F C4F C5F 178.76(13) . . . . ?
O4A C4A C5A O5A 0.7(2) . . . . ?
O4A C4A C5A C6A -178.55(13) . . . . ?
O4F C4F C5F O5F 0.3(2) . . . . ?
O4F C4F C5F C6F -178.20(14) . . . . ?
N1C C4C C5C C1C -1.0(3) . . . . ?
N1G C4G C5G C1G -0.6(3) . . . . ?
N2C C9C C10C C6C 0.2(2) . . . . ?
N2G C9G C10G C6G -0.7(3) . . . . ?
C1A C2A C3A O3A -178.88(12) . . . . ?
C1A C2A C3A C4A 0.9(2) . . . . ?
C1C C2C C3C N1C -0.4(2) . . . . ?
C1C C6C C7C C8C -177.87(13) . . . . ?
C1C C6C C10C C9C 177.94(13) . . . . ?
C1F C2F C3F O3F 179.98(12) . . . . ?
C1F C2F C3F C4F 0.5(2) . . . . ?
C1G C2G C3G N1G -0.6(2) . . . . ?
C1G C6G C7G C8G -177.85(15) . . . . ?
C1G C6G C10G C9G 178.50(14) . . . . ?
C2A C1A C6A C5A 0.1(2) . . . . ?
C2A C1A C7A O1A 6.16(18) . . . . ?
C2A C1A C7A O2A -174.76(13) . . . . ?
C2A C3A C4A O4A 178.61(12) . . . . ?
C2A C3A C4A C5A -1.9(2) . . . . ?
C2C C1C C5C C4C 0.2(2) . . . . ?
C2C C1C C6C C7C 173.85(13) . . . . ?
C2C C1C C6C C10C -4.6(2) . . . . ?
C2F C1F C6F C5F -0.9(2) . . . . ?
C2F C1F C7F O1F 7.99(19) . . . . ?
C2F C1F C7F O2F -174.13(13) . . . . ?
C2F C3F C4F O4F 178.10(13) . . . . ?
C2F C3F C4F C5F -1.7(2) . . . . ?
C2G C1G C5G C4G -1.5(2) . . . . ?
C2G C1G C6G C7G -172.06(14) . . . . ?
C2G C1G C6G C10G 9.6(2) . . . . ?
C3A C4A C5A O5A -178.77(12) . . . . ?
C3A C4A C5A C6A 2.0(2) . . . . ?
C3C N1C C4C C5C 1.1(2) . . . . ?
C3F C4F C5F O5F -179.86(14) . . . . ?
C3F C4F C5F C6F 1.6(2) . . . . ?
C3G N1G C4G C5G 2.2(3) . . . . ?
C4A C5A C6A C1A -1.1(2) . . . . ?
C4C N1C C3C C2C -0.4(2) . . . . ?
C4F C5F C6F C1F -0.3(2) . . . . ?
C4G N1G C3G C2G -1.5(2) . . . . ?
C5C C1C C2C C3C 0.4(2) . . . . ?
C5C C1C C6C C7C -5.4(2) . . . . ?
C5C C1C C6C C10C 176.16(14) . . . . ?
C5G C1G C2G C3G 2.1(2) . . . . ?
C5G C1G C6G C7G 10.0(2) . . . . ?
C5G C1G C6G C10G -168.34(15) . . . . ?
C6A C1A C2A C3A 0.0(2) . . . . ?
C6A C1A C7A O1A -174.54(12) . . . . ?
C6A C1A C7A O2A 4.5(2) . . . . ?
C6C C1C C2C C3C -178.83(13) . . . . ?
C6C C1C C5C C4C 179.48(14) . . . . ?
C6C C7C C8C N2C -0.3(2) . . . . ?
C6F C1F C2F C3F 0.8(2) . . . . ?
C6F C1F C7F O1F -171.00(12) . . . . ?
C6F C1F C7F O2F 6.9(2) . . . . ?
C6G C1G C2G C3G -175.94(13) . . . . ?
C6G C1G C5G C4G 176.52(15) . . . . ?
C6G C7G C8G N2G -0.7(3) . . . . ?
C7A C1A C2A C3A 179.25(12) . . . . ?
C7A C1A C6A C5A -179.20(13) . . . . ?
C7C C6C C10C C9C -0.6(2) . . . . ?
C7F C1F C2F C3F -178.14(12) . . . . ?
C7F C1F C6F C5F 178.09(13) . . . . ?
C7G C6G C10G C9G 0.1(2) . . . . ?
C8A O1A C7A O2A 0.72(19) . . . . ?
C8A O1A C7A C1A 179.84(12) . . . . ?
C8C N2C C9C C10C 0.2(2) . . . . ?
C8F O1F C7F O2F 0.1(2) . . . . ?
C8F O1F C7F C1F 178.07(13) . . . . ?
C8G N2G C9G C10G 0.6(3) . . . . ?
C9C N2C C8C C7C -0.1(2) . . . . ?
C9G N2G C8G C7G 0.1(3) . . . . ?
C10C C6C C7C C8C 0.7(2) . . . . ?
C10G C6G C7G C8G 0.6(2) . . . . ?
